data_7064291
loop_
_publ_author_name
'Wang, Dan'
'Han, Rong-Rong'
'Li, Shu-Mu'
'Shao, Tian-Fen'
'Yang, Xiufang'
'Ma, Yangmin'

_publ_section_title
;
 D--\p--A-type tetraphenylethylene-based AIEgen: multi-stimuli-responsive
 behavior and multilevel anti-counterfeiting applications
;
_journal_issue 12
_journal_name_full 'New Journal of Chemistry'
_journal_page_first 5231
_journal_page_last 5239
_journal_paper_doi 10.1039/D6NJ00063K
_journal_volume 50
_journal_year 2026
_chemical_formula_moiety 'C42 H30 N2 O'
_chemical_formula_sum 'C42 H30 N2 O'
_chemical_formula_weight 578.68
_chemical_name_systematic HL
_space_group_crystal_system triclinic
_space_group_IT_number 2
_space_group_name_Hall '-P 1'
_space_group_name_H-M_alt 'P -1'
_atom_sites_solution_hydrogens geom
_atom_sites_solution_primary iterative
_audit_creation_date 2026-02-07
_audit_creation_method
;
Olex2 1.5
(compiled 2025.07.13 svn.rb7424aed for OlexSys, GUI svn.r7314)
;
_audit_update_record
;
2026-02-07 deposited with the CCDC.	2026-02-20 downloaded from the CCDC.
;
_cell_angle_alpha 107.902(2)
_cell_angle_beta 92.782(2)
_cell_angle_gamma 98.599(2)
_cell_formula_units_Z 4
_cell_length_a 9.2786(5)
_cell_length_b 16.7335(10)
_cell_length_c 21.5989(12)
_cell_measurement_reflns_used 6078
_cell_measurement_temperature 273.15
_cell_measurement_theta_max 28.27
_cell_measurement_theta_min 2.53
_cell_volume 3139.3(3)
_computing_cell_refinement 'SAINT v8.37A (Bruker, 2015)'
_computing_data_collection Bruker
_computing_data_reduction 'SAINT v8.37A (Bruker, 2015)'
_computing_molecular_graphics 'Olex2 1.5 (Dolomanov et al., 2009)'
_computing_publication_material 'Olex2 1.5 (Dolomanov et al., 2009)'
_computing_structure_refinement 'SHELXL 2018/3 (Sheldrick, 2015)'
_computing_structure_solution 'olex2.solve 1.5 (Bourhis et al., 2015)'
_diffrn_ambient_temperature 273.15
_diffrn_measured_fraction_theta_full 0.973
_diffrn_measured_fraction_theta_max 0.973
_diffrn_measurement_device_type 'CCD area detector'
_diffrn_measurement_method 'phi and omega scans'
_diffrn_radiation_monochromator graphite
_diffrn_radiation_type MoK\a
_diffrn_radiation_wavelength 0.71073
_diffrn_reflns_av_R_equivalents 0.0561
_diffrn_reflns_av_unetI/netI 0.0916
_diffrn_reflns_Laue_measured_fraction_full 0.973
_diffrn_reflns_Laue_measured_fraction_max 0.973
_diffrn_reflns_limit_h_max 10
_diffrn_reflns_limit_h_min -7
_diffrn_reflns_limit_k_max 18
_diffrn_reflns_limit_k_min -18
_diffrn_reflns_limit_l_max 23
_diffrn_reflns_limit_l_min -23
_diffrn_reflns_number 20598
_diffrn_reflns_point_group_measured_fraction_full 0.973
_diffrn_reflns_point_group_measured_fraction_max 0.973
_diffrn_reflns_theta_full 22.999
_diffrn_reflns_theta_max 22.999
_diffrn_reflns_theta_min 2.505
_diffrn_source_current 30.0
_diffrn_source_power 1.5
_diffrn_source_voltage 50.0
_exptl_absorpt_coefficient_mu 0.073
_exptl_absorpt_correction_T_max 0.7457
_exptl_absorpt_correction_T_min 0.6261
_exptl_absorpt_correction_type none
_exptl_absorpt_process_details
;
SADABS-2016/2 (Bruker,2016/2) was used for absorption correction.
wR2(int) was 0.0818 before and 0.0574 after correction.
The Ratio of minimum to maximum transmission is 0.8396.
The \l/2 correction factor is Not present.
;
_exptl_crystal_colour yellow
_exptl_crystal_colour_primary yellow
_exptl_crystal_density_diffrn 1.224
_exptl_crystal_description needle
_exptl_crystal_F_000 1216
_exptl_crystal_size_max 0.65
_exptl_crystal_size_mid 0.2
_exptl_crystal_size_min 0.15
_refine_diff_density_max 0.202
_refine_diff_density_min -0.181
_refine_diff_density_rms 0.040
_refine_ls_extinction_method none
_refine_ls_goodness_of_fit_ref 1.030
_refine_ls_hydrogen_treatment constr
_refine_ls_matrix_type full
_refine_ls_number_parameters 813
_refine_ls_number_reflns 8513
_refine_ls_number_restraints 0
_refine_ls_restrained_S_all 1.030
_refine_ls_R_factor_all 0.1207
_refine_ls_R_factor_gt 0.0620
_refine_ls_shift/su_max 0.000
_refine_ls_shift/su_mean 0.000
_refine_ls_structure_factor_coef Fsqd
_refine_ls_weighting_details 'w=1/[\s^2^(Fo^2^)+(0.0786P)^2^+0.2234P] where P=(Fo^2^+2Fc^2^)/3'
_refine_ls_weighting_scheme calc
_refine_ls_wR_factor_gt 0.1426
_refine_ls_wR_factor_ref 0.1713
_reflns_Friedel_coverage 0.000
_reflns_number_gt 4904
_reflns_number_total 8513
_reflns_threshold_expression 'I > 2\s(I)'
_cod_data_source_file d6nj00063k2.cif
_cod_data_source_block hl
_cod_depositor_comments 'Adding full bibliography for 7064291.cif.'
_cod_database_code 7064291
_shelx_shelxl_version_number 2018/3
_shelx_space_group_comment
;
The symmetry employed for this shelxl refinement is uniquely defined
by the following loop, which should always be used as a source of
symmetry information in preference to the above space-group names.
They are only intended as comments.
;
_olex2_refinement_description
;
1. Fixed Uiso
 At 1.2 times of:
  All C(H) groups
 At 1.5 times of:
  All O(H) groups
2.a Aromatic/amide H refined with riding coordinates:
 C21(H21), C19(H19), C18(H18), C22(H22), C16(H16), C25(H25), C7(H7), C74(H74),
 C76(H76), C49(H49), C53(H53), C60(H60), C3(H3), C61(H61), C67(H67), C2(H2),
 C75(H75), C6(H6), C14(H14), C15(H15), C56(H56), C63(H63), C48(H48), C36(H36),
 C45(H45), C42(H42), C64(H64), C26(H26), C44(H44), C58(H58), C78(H78), C38(H38),
  C55(H55), C54(H54), C13(H13), C77(H77), C80(H80), C57(H57), C71(H71),
 C35(H35), C34(H34), C11(H11), C32(H32), C68(H68), C41(H41), C29(H29), C27(H27),
  C12(H12), C84(H84), C39(H39), C69(H69), C70(H70), C81(H81), C28(H28),
 C40(H40), C33(H33), C82(H82), C83(H83)
2.b Idealised tetrahedral OH refined as rotating group:
 O1(H1), O2(H2a)
;
_olex2_submission_special_instructions 'No special instructions were received'

loop_
_space_group_symop_operation_xyz
'x, y, z'
'-x, -y, -z'

loop_
_atom_site_label
_atom_site_type_symbol
_atom_site_fract_x
_atom_site_fract_y
_atom_site_fract_z
_atom_site_U_iso_or_equiv
_atom_site_adp_type
_atom_site_occupancy
_atom_site_site_symmetry_order
_atom_site_calc_flag
_atom_site_refinement_flags_posn
_atom_site_refinement_flags_adp
_atom_site_refinement_flags_occupancy
_atom_site_disorder_assembly
_atom_site_disorder_group
O1 O 0.7953(4) 0.88364(16) 0.39041(11) 0.0758(9) Uani 1 1 d . . . . .
H1 H 0.786089 0.838971 0.359923 0.114 Uiso 1 1 calc R U . . .
O2 O 0.8716(4) 0.87603(17) 0.89158(11) 0.0731(9) Uani 1 1 d . . . . .
H2A H 0.865056 0.831222 0.861424 0.110 Uiso 1 1 calc R U . . .
N1 N 0.8142(3) 0.72324(19) 0.38783(12) 0.0461(8) Uani 1 1 d . . . . .
N3 N 0.7923(3) 0.7102(2) 0.88854(12) 0.0492(8) Uani 1 1 d . . . . .
N4 N 0.7600(4) 0.7953(2) 1.25385(15) 0.0713(10) Uani 1 1 d . . . . .
C17 C 0.7775(4) 0.5223(2) 0.20085(16) 0.0448(9) Uani 1 1 d . . . . .
C23 C 0.7426(4) 0.3179(2) 0.01946(15) 0.0433(9) Uani 1 1 d . . . . .
C20 C 0.7629(4) 0.3924(2) 0.08018(16) 0.0423(9) Uani 1 1 d . . . . .
C73 C 0.6441(4) 0.1677(2) 0.43621(16) 0.0409(9) Uani 1 1 d . . . . .
C21 C 0.6828(4) 0.4577(2) 0.08710(16) 0.0498(10) Uani 1 1 d . . . . .
H21 H 0.624102 0.458881 0.051348 0.060 Uiso 1 1 calc R U . . .
C24 C 0.7613(4) 0.3379(2) -0.04265(16) 0.0476(10) Uani 1 1 d . . . . .
C37 C 0.6769(4) 0.2222(2) 0.08496(16) 0.0426(9) Uani 1 1 d . . . . .
C65 C 0.6826(4) 0.3161(2) 0.51261(16) 0.0469(9) Uani 1 1 d . . . . .
C19 C 0.8575(4) 0.3964(2) 0.13318(16) 0.0475(9) Uani 1 1 d . . . . .
H19 H 0.917435 0.355519 0.128681 0.057 Uiso 1 1 calc R U . . .
C18 C 0.8644(4) 0.4597(2) 0.19246(16) 0.0490(10) Uani 1 1 d . . . . .
H18 H 0.928139 0.460525 0.227307 0.059 Uiso 1 1 calc R U . . .
C8 C 0.8141(4) 0.8674(2) 0.44760(16) 0.0517(10) Uani 1 1 d . . . . .
C22 C 0.6891(4) 0.5215(2) 0.14664(16) 0.0524(10) Uani 1 1 d . . . . .
H22 H 0.633410 0.564228 0.150381 0.063 Uiso 1 1 calc R U . . .
C30 C 0.7089(4) 0.2374(2) 0.02182(16) 0.0433(9) Uani 1 1 d . . . . .
C9 C 0.8212(4) 0.7833(2) 0.44726(15) 0.0425(9) Uani 1 1 d . . . . .
C16 C 0.7757(4) 0.5861(2) 0.26470(16) 0.0481(10) Uani 1 1 d . . . . .
H16 H 0.733684 0.633424 0.265544 0.058 Uiso 1 1 calc R U . . .
C51 C 0.8056(4) 0.7733(2) 0.94756(16) 0.0448(9) Uani 1 1 d . . . . .
N2 N 0.8412(4) 0.8018(3) 0.75715(16) 0.0767(11) Uani 1 1 d . . . . .
C72 C 0.6749(4) 0.2319(2) 0.50290(16) 0.0438(9) Uani 1 1 d . . . . .
C25 C 0.8864(4) 0.3906(2) -0.04811(18) 0.0551(11) Uani 1 1 d . . . . .
H25 H 0.955936 0.415416 -0.012142 0.066 Uiso 1 1 calc R U . . .
C4 C 0.8424(4) 0.7669(2) 0.50751(15) 0.0431(9) Uani 1 1 d . . . . .
C66 C 0.6752(4) 0.3504(2) 0.45618(17) 0.0506(10) Uani 1 1 d . . . . .
C7 C 0.8261(5) 0.9314(2) 0.50525(17) 0.0630(12) Uani 1 1 d . . . . .
H7 H 0.823883 0.986840 0.505367 0.076 Uiso 1 1 calc R U . . .
C47 C 0.7895(4) 0.8274(2) 1.06548(15) 0.0468(9) Uani 1 1 d . . . . .
C46 C 0.7796(4) 0.7572(2) 1.00715(15) 0.0432(9) Uani 1 1 d . . . . .
C74 C 0.5217(4) 0.1640(2) 0.39634(17) 0.0505(10) Uani 1 1 d . . . . .
H74 H 0.456674 0.201172 0.411666 0.061 Uiso 1 1 calc R U . . .
C76 C 0.5875(5) 0.0517(2) 0.31088(19) 0.0598(11) Uani 1 1 d . . . . .
H76 H 0.570390 0.014384 0.268286 0.072 Uiso 1 1 calc R U . . .
C52 C 0.7756(4) 0.8147(2) 1.13024(16) 0.0466(9) Uani 1 1 d . . . . .
C62 C 0.6975(4) 0.3808(2) 0.57869(16) 0.0483(10) Uani 1 1 d . . . . .
C49 C 0.8413(4) 0.9253(3) 1.00293(17) 0.0584(11) Uani 1 1 d . . . . .
H49 H 0.857676 0.981069 1.001833 0.070 Uiso 1 1 calc R U . . .
C5 C 0.8482(4) 0.8345(2) 0.56743(15) 0.0457(9) Uani 1 1 d . . . . .
C31 C 0.6983(4) 0.1590(2) -0.03501(16) 0.0474(9) Uani 1 1 d . . . . .
C53 C 0.6779(4) 0.8512(2) 1.17149(16) 0.0570(11) Uani 1 1 d . . . . .
H53 H 0.615705 0.883363 1.158894 0.068 Uiso 1 1 calc R U . . .
C60 C 0.8204(4) 0.5166(2) 0.65450(17) 0.0570(11) Uani 1 1 d . . . . .
H60 H 0.889808 0.565819 0.662506 0.068 Uiso 1 1 calc R U . . .
C3 C 0.8615(4) 0.6831(2) 0.50213(16) 0.0510(10) Uani 1 1 d . . . . .
H3 H 0.878045 0.668318 0.539684 0.061 Uiso 1 1 calc R U . . .
C61 C 0.8001(4) 0.4559(2) 0.59361(16) 0.0541(10) Uani 1 1 d . . . . .
H61 H 0.856709 0.465116 0.561272 0.065 Uiso 1 1 calc R U . . .
C79 C 0.6922(4) 0.1945(2) 0.55655(17) 0.0469(9) Uani 1 1 d . . . . .
C67 C 0.5732(5) 0.4013(2) 0.45253(19) 0.0658(12) Uani 1 1 d . . . . .
H67 H 0.515935 0.417990 0.486840 0.079 Uiso 1 1 calc R U . . .
C2 C 0.8557(4) 0.6240(2) 0.44255(17) 0.0561(10) Uani 1 1 d . . . . .
H2 H 0.868577 0.568867 0.439450 0.067 Uiso 1 1 calc R U . . .
C75 C 0.4932(5) 0.1062(2) 0.33379(18) 0.0571(11) Uani 1 1 d . . . . .
H75 H 0.409694 0.104613 0.307531 0.069 Uiso 1 1 calc R U . . .
C6 C 0.8417(4) 0.9146(2) 0.56398(17) 0.0571(11) Uani 1 1 d . . . . .
H6 H 0.848103 0.959531 0.602767 0.069 Uiso 1 1 calc R U . . .
C50 C 0.8410(4) 0.8587(3) 0.94735(17) 0.0522(10) Uani 1 1 d . . . . .
C14 C 0.7698(4) 0.7511(2) 0.64279(17) 0.0537(10) Uani 1 1 d . . . . .
H14 H 0.715272 0.708234 0.607742 0.064 Uiso 1 1 calc R U . . .
C15 C 0.8291(4) 0.5818(2) 0.32147(16) 0.0524(10) Uani 1 1 d . . . . .
H15 H 0.869296 0.533751 0.320493 0.063 Uiso 1 1 calc R U . . .
C56 C 0.8634(4) 0.7675(2) 1.15235(17) 0.0573(11) Uani 1 1 d . . . . .
H56 H 0.930170 0.741085 1.125995 0.069 Uiso 1 1 calc R U . . .
C63 C 0.6120(4) 0.3714(2) 0.62766(17) 0.0575(11) Uani 1 1 d . . . . .
H63 H 0.540114 0.323195 0.619382 0.069 Uiso 1 1 calc R U . . .
C48 C 0.8168(4) 0.9089(2) 1.06170(17) 0.0554(10) Uani 1 1 d . . . . .
H48 H 0.819069 0.954707 1.099565 0.067 Uiso 1 1 calc R U . . .
C1 C 0.8304(4) 0.6453(2) 0.38509(16) 0.0461(9) Uani 1 1 d . . . . .
C59 C 0.7387(4) 0.5051(3) 0.70372(17) 0.0528(10) Uani 1 1 d . . . . .
C36 C 0.5834(4) 0.0928(2) -0.04377(17) 0.0561(10) Uani 1 1 d . . . . .
H36 H 0.513364 0.098032 -0.014055 0.067 Uiso 1 1 calc R U . . .
C45 C 0.7376(4) 0.6712(2) 1.00258(17) 0.0533(10) Uani 1 1 d . . . . .
H45 H 0.721161 0.656687 1.040212 0.064 Uiso 1 1 calc R U . . .
C42 C 0.5604(4) 0.2524(2) 0.11632(17) 0.0566(11) Uani 1 1 d . . . . .
H42 H 0.501996 0.281148 0.097630 0.068 Uiso 1 1 calc R U . . .
C43 C 0.7470(4) 0.6303(3) 0.88705(17) 0.0525(10) Uani 1 1 d . . . . .
C64 C 0.6321(4) 0.4327(3) 0.68872(17) 0.0602(11) Uani 1 1 d . . . . .
H64 H 0.572499 0.425160 0.720567 0.072 Uiso 1 1 calc R U . . .
C26 C 0.9102(5) 0.4071(3) -0.1060(2) 0.0682(12) Uani 1 1 d . . . . .
H26 H 0.995669 0.442074 -0.108963 0.082 Uiso 1 1 calc R U . . .
C44 C 0.7210(4) 0.6094(2) 0.94401(17) 0.0571(11) Uani 1 1 d . . . . .
H44 H 0.692217 0.552692 0.941473 0.069 Uiso 1 1 calc R U . . .
C58 C 0.7667(4) 0.5714(3) 0.76907(17) 0.0587(11) Uani 1 1 d . . . . .
H58 H 0.821963 0.623629 0.771602 0.070 Uiso 1 1 calc R U . . .
C78 C 0.7359(4) 0.1092(2) 0.41342(19) 0.0572(10) Uani 1 1 d . . . . .
H78 H 0.816563 0.108276 0.440334 0.069 Uiso 1 1 calc R U . . .
C38 C 0.7591(5) 0.1779(2) 0.1123(2) 0.0629(11) Uani 1 1 d . . . . .
H38 H 0.835145 0.154838 0.090828 0.075 Uiso 1 1 calc R U . . .
C10 C 0.8527(4) 0.8207(2) 0.63203(16) 0.0486(10) Uani 1 1 d . . . . .
C55 C 0.8517(5) 0.7596(3) 1.21348(19) 0.0660(12) Uani 1 1 d . . . . .
H55 H 0.911716 0.727168 1.227201 0.079 Uiso 1 1 calc R U . . .
C54 C 0.6738(5) 0.8391(3) 1.23198(18) 0.0701(13) Uani 1 1 d . . . . .
H54 H 0.606169 0.863282 1.259003 0.084 Uiso 1 1 calc R U . . .
C13 C 0.7674(5) 0.7447(3) 0.70455(19) 0.0641(12) Uani 1 1 d . . . . .
H13 H 0.709869 0.697029 0.709588 0.077 Uiso 1 1 calc R U . . .
C77 C 0.7074(5) 0.0516(2) 0.3501(2) 0.0637(12) Uani 1 1 d . . . . .
H77 H 0.770065 0.013079 0.334584 0.076 Uiso 1 1 calc R U . . .
C80 C 0.5880(5) 0.1276(3) 0.5599(2) 0.0659(12) Uani 1 1 d . . . . .
H80 H 0.509048 0.105739 0.527857 0.079 Uiso 1 1 calc R U . . .
C57 C 0.7210(4) 0.5630(2) 0.82311(17) 0.0600(11) Uani 1 1 d . . . . .
H57 H 0.667764 0.510454 0.821159 0.072 Uiso 1 1 calc R U . . .
C71 C 0.7654(4) 0.3306(2) 0.40634(18) 0.0618(11) Uani 1 1 d . . . . .
H71 H 0.837867 0.298595 0.409044 0.074 Uiso 1 1 calc R U . . .
C35 C 0.5707(5) 0.0185(3) -0.0962(2) 0.0719(13) Uani 1 1 d . . . . .
H35 H 0.491377 -0.025066 -0.101998 0.086 Uiso 1 1 calc R U . . .
C34 C 0.6735(6) 0.0092(3) -0.1392(2) 0.0779(13) Uani 1 1 d . . . . .
H34 H 0.664915 -0.040636 -0.174439 0.094 Uiso 1 1 calc R U . . .
C11 C 0.9301(4) 0.8813(3) 0.68685(17) 0.0681(12) Uani 1 1 d . . . . .
H11 H 0.987985 0.929788 0.683309 0.082 Uiso 1 1 calc R U . . .
C32 C 0.8032(5) 0.1478(2) -0.07844(19) 0.0695(13) Uani 1 1 d . . . . .
H32 H 0.883480 0.190889 -0.072553 0.083 Uiso 1 1 calc R U . . .
C68 C 0.5553(6) 0.4277(3) 0.3987(2) 0.0864(16) Uani 1 1 d . . . . .
H68 H 0.484555 0.460906 0.396231 0.104 Uiso 1 1 calc R U . . .
C41 C 0.5295(5) 0.2404(3) 0.1746(2) 0.0777(14) Uani 1 1 d . . . . .
H41 H 0.450277 0.260801 0.195015 0.093 Uiso 1 1 calc R U . . .
C29 C 0.6560(5) 0.3058(3) -0.09569(19) 0.0706(12) Uani 1 1 d . . . . .
H29 H 0.568445 0.272807 -0.092487 0.085 Uiso 1 1 calc R U . . .
C27 C 0.8087(7) 0.3721(3) -0.1585(2) 0.0790(14) Uani 1 1 d . . . . .
H27 H 0.826145 0.381750 -0.197881 0.095 Uiso 1 1 calc R U . . .
C12 C 0.9205(5) 0.8690(3) 0.74701(19) 0.0764(14) Uani 1 1 d . . . . .
H12 H 0.973512 0.910802 0.783167 0.092 Uiso 1 1 calc R U . . .
C84 C 0.8094(5) 0.2225(3) 0.6026(2) 0.0737(13) Uani 1 1 d . . . . .
H84 H 0.882219 0.266225 0.600905 0.088 Uiso 1 1 calc R U . . .
C39 C 0.7293(6) 0.1674(3) 0.1718(2) 0.0828(14) Uani 1 1 d . . . . .
H39 H 0.787334 0.138850 0.190881 0.099 Uiso 1 1 calc R U . . .
C69 C 0.6412(7) 0.4052(3) 0.3489(2) 0.0928(18) Uani 1 1 d . . . . .
H69 H 0.627249 0.421838 0.312078 0.111 Uiso 1 1 calc R U . . .
C70 C 0.7487(6) 0.3578(3) 0.3529(2) 0.0860(16) Uani 1 1 d . . . . .
H70 H 0.809550 0.344369 0.319579 0.103 Uiso 1 1 calc R U . . .
C81 C 0.5993(6) 0.0932(3) 0.6098(2) 0.0877(15) Uani 1 1 d . . . . .
H81 H 0.527317 0.049364 0.612030 0.105 Uiso 1 1 calc R U . . .
C28 C 0.6808(6) 0.3227(3) -0.1539(2) 0.0867(15) Uani 1 1 d . . . . .
H28 H 0.610223 0.300308 -0.189647 0.104 Uiso 1 1 calc R U . . .
C40 C 0.6145(7) 0.1990(3) 0.2026(2) 0.0855(16) Uani 1 1 d . . . . .
H40 H 0.594838 0.191997 0.242650 0.103 Uiso 1 1 calc R U . . .
C33 C 0.7909(6) 0.0740(3) -0.1304(2) 0.0878(15) Uani 1 1 d . . . . .
H33 H 0.862040 0.067823 -0.159562 0.105 Uiso 1 1 calc R U . . .
C82 C 0.7154(8) 0.1234(4) 0.6552(3) 0.0990(17) Uani 1 1 d . . . . .
H82 H 0.722871 0.100593 0.689142 0.119 Uiso 1 1 calc R U . . .
C83 C 0.8216(6) 0.1867(4) 0.6521(2) 0.1043(18) Uani 1 1 d . . . . .
H83 H 0.902597 0.206029 0.683150 0.125 Uiso 1 1 calc R U . . .

loop_
_atom_site_aniso_label
_atom_site_aniso_U_11
_atom_site_aniso_U_22
_atom_site_aniso_U_33
_atom_site_aniso_U_23
_atom_site_aniso_U_13
_atom_site_aniso_U_12
O1 0.135(3) 0.0600(18) 0.0421(15) 0.0230(14) 0.0125(17) 0.0314(19)
O2 0.106(2) 0.083(2) 0.0409(15) 0.0303(15) 0.0161(17) 0.021(2)
N1 0.0485(19) 0.052(2) 0.0359(17) 0.0108(16) 0.0047(14) 0.0107(16)
N3 0.051(2) 0.064(2) 0.0310(16) 0.0087(17) 0.0005(14) 0.0187(17)
N4 0.106(3) 0.069(3) 0.0403(19) 0.0171(19) 0.006(2) 0.022(2)
C17 0.049(2) 0.038(2) 0.041(2) 0.0061(18) 0.0098(18) 0.0013(19)
C23 0.045(2) 0.041(2) 0.039(2) 0.0085(18) 0.0078(17) 0.0018(18)
C20 0.044(2) 0.041(2) 0.039(2) 0.0100(18) 0.0053(18) 0.0016(19)
C73 0.040(2) 0.038(2) 0.045(2) 0.0160(18) 0.0007(18) 0.0023(18)
C21 0.057(3) 0.048(2) 0.042(2) 0.012(2) 0.0031(18) 0.007(2)
C24 0.062(3) 0.039(2) 0.039(2) 0.0084(19) 0.010(2) 0.005(2)
C37 0.045(2) 0.039(2) 0.039(2) 0.0082(18) 0.0035(18) 0.0008(18)
C65 0.048(2) 0.047(2) 0.041(2) 0.0096(19) -0.0006(18) 0.0073(19)
C19 0.045(2) 0.047(2) 0.048(2) 0.009(2) 0.0120(19) 0.0099(18)
C18 0.054(2) 0.051(2) 0.039(2) 0.010(2) 0.0060(18) 0.008(2)
C8 0.071(3) 0.051(2) 0.037(2) 0.016(2) 0.0108(19) 0.017(2)
C22 0.058(3) 0.052(2) 0.044(2) 0.009(2) 0.007(2) 0.015(2)
C30 0.041(2) 0.044(2) 0.041(2) 0.0088(18) 0.0102(17) 0.0050(18)
C9 0.047(2) 0.052(2) 0.0296(19) 0.0101(19) 0.0065(17) 0.0158(19)
C16 0.058(3) 0.043(2) 0.041(2) 0.0109(19) 0.0103(19) 0.0066(19)
C51 0.043(2) 0.055(2) 0.034(2) 0.009(2) -0.0020(17) 0.0120(19)
N2 0.087(3) 0.104(3) 0.043(2) 0.026(2) 0.012(2) 0.023(2)
C72 0.039(2) 0.050(2) 0.040(2) 0.0151(19) -0.0038(17) 0.0041(18)
C25 0.066(3) 0.045(2) 0.051(2) 0.011(2) 0.017(2) 0.006(2)
C4 0.043(2) 0.049(2) 0.036(2) 0.0100(19) 0.0024(17) 0.0105(18)
C66 0.064(3) 0.042(2) 0.041(2) 0.0122(19) -0.002(2) 0.000(2)
C7 0.100(3) 0.050(2) 0.043(2) 0.015(2) 0.019(2) 0.019(2)
C47 0.055(2) 0.050(2) 0.034(2) 0.0104(19) 0.0026(17) 0.0092(19)
C46 0.043(2) 0.052(2) 0.035(2) 0.0135(19) 0.0022(17) 0.0132(18)
C74 0.056(3) 0.049(2) 0.047(2) 0.014(2) 0.003(2) 0.012(2)
C76 0.080(3) 0.049(3) 0.047(2) 0.011(2) 0.012(2) 0.007(2)
C52 0.055(2) 0.047(2) 0.0336(19) 0.0093(18) 0.0016(18) 0.003(2)
C62 0.055(2) 0.051(2) 0.035(2) 0.0070(19) -0.0061(18) 0.014(2)
C49 0.077(3) 0.058(3) 0.042(2) 0.021(2) 0.006(2) 0.008(2)
C5 0.047(2) 0.059(3) 0.034(2) 0.017(2) 0.0109(17) 0.0072(19)
C31 0.049(2) 0.042(2) 0.046(2) 0.0091(19) 0.0049(19) 0.0029(19)
C53 0.080(3) 0.053(2) 0.038(2) 0.0091(19) 0.007(2) 0.025(2)
C60 0.064(3) 0.054(3) 0.045(2) 0.005(2) 0.000(2) 0.010(2)
C3 0.060(3) 0.065(3) 0.035(2) 0.021(2) 0.0076(18) 0.022(2)
C61 0.063(3) 0.055(3) 0.039(2) 0.010(2) -0.0011(19) 0.008(2)
C79 0.043(2) 0.055(2) 0.044(2) 0.016(2) -0.0020(19) 0.010(2)
C67 0.090(3) 0.048(3) 0.054(3) 0.010(2) -0.010(2) 0.014(2)
C2 0.071(3) 0.052(2) 0.050(2) 0.015(2) 0.011(2) 0.024(2)
C75 0.069(3) 0.050(2) 0.052(2) 0.016(2) -0.001(2) 0.010(2)
C6 0.072(3) 0.057(3) 0.036(2) 0.009(2) 0.012(2) 0.004(2)
C50 0.054(3) 0.067(3) 0.036(2) 0.017(2) 0.0008(18) 0.009(2)
C14 0.065(3) 0.062(3) 0.040(2) 0.020(2) 0.0093(19) 0.020(2)
C15 0.062(3) 0.048(2) 0.044(2) 0.007(2) 0.013(2) 0.0115(19)
C56 0.063(3) 0.069(3) 0.046(2) 0.023(2) 0.009(2) 0.018(2)
C63 0.063(3) 0.060(3) 0.045(2) 0.011(2) 0.005(2) 0.006(2)
C48 0.067(3) 0.053(3) 0.037(2) 0.003(2) -0.0002(19) 0.009(2)
C1 0.054(2) 0.051(2) 0.037(2) 0.0155(19) 0.0088(18) 0.0142(19)
C59 0.054(3) 0.061(3) 0.040(2) 0.008(2) -0.0086(19) 0.020(2)
C36 0.064(3) 0.048(2) 0.051(2) 0.011(2) 0.008(2) 0.004(2)
C45 0.065(3) 0.053(2) 0.040(2) 0.013(2) -0.0010(19) 0.009(2)
C42 0.054(3) 0.067(3) 0.050(2) 0.020(2) 0.014(2) 0.009(2)
C43 0.054(3) 0.052(3) 0.049(2) 0.008(2) -0.0004(19) 0.018(2)
C64 0.064(3) 0.072(3) 0.044(2) 0.015(2) 0.013(2) 0.016(2)
C26 0.088(3) 0.054(3) 0.070(3) 0.025(3) 0.034(3) 0.013(2)
C44 0.072(3) 0.054(3) 0.042(2) 0.011(2) 0.003(2) 0.014(2)
C58 0.065(3) 0.068(3) 0.045(2) 0.018(2) -0.001(2) 0.022(2)
C78 0.051(3) 0.055(3) 0.067(3) 0.020(2) 0.006(2) 0.015(2)
C38 0.063(3) 0.062(3) 0.067(3) 0.025(2) 0.003(2) 0.012(2)
C10 0.046(2) 0.065(3) 0.032(2) 0.012(2) 0.0052(18) 0.010(2)
C55 0.080(3) 0.070(3) 0.056(3) 0.030(2) -0.001(2) 0.018(3)
C54 0.112(4) 0.060(3) 0.040(2) 0.009(2) 0.022(2) 0.028(3)
C13 0.079(3) 0.075(3) 0.046(2) 0.026(2) 0.013(2) 0.022(2)
C77 0.070(3) 0.049(3) 0.072(3) 0.013(2) 0.029(3) 0.017(2)
C80 0.064(3) 0.070(3) 0.062(3) 0.026(2) -0.001(2) -0.004(2)
C57 0.069(3) 0.057(3) 0.049(2) 0.005(2) 0.000(2) 0.019(2)
C71 0.070(3) 0.056(3) 0.050(2) 0.013(2) 0.005(2) -0.007(2)
C35 0.083(3) 0.047(3) 0.072(3) 0.009(2) -0.011(3) -0.003(2)
C34 0.104(4) 0.053(3) 0.060(3) -0.007(2) -0.007(3) 0.018(3)
C11 0.065(3) 0.095(3) 0.038(2) 0.016(2) 0.012(2) 0.004(3)
C32 0.069(3) 0.051(3) 0.072(3) -0.003(2) 0.028(2) 0.001(2)
C68 0.130(5) 0.055(3) 0.072(3) 0.028(3) -0.035(3) 0.005(3)
C41 0.093(4) 0.084(3) 0.056(3) 0.026(3) 0.029(3) 0.000(3)
C29 0.074(3) 0.073(3) 0.056(3) 0.018(2) -0.005(2) -0.004(2)
C27 0.126(5) 0.061(3) 0.059(3) 0.025(3) 0.025(3) 0.025(3)
C12 0.074(3) 0.106(4) 0.039(2) 0.012(3) -0.002(2) 0.009(3)
C84 0.068(3) 0.082(3) 0.072(3) 0.034(3) -0.018(3) 0.005(3)
C39 0.102(4) 0.073(3) 0.079(3) 0.044(3) -0.021(3) 0.002(3)
C69 0.136(5) 0.073(4) 0.060(3) 0.032(3) -0.026(3) -0.026(4)
C70 0.119(5) 0.076(3) 0.055(3) 0.030(3) 0.006(3) -0.028(3)
C81 0.106(4) 0.086(4) 0.081(3) 0.047(3) 0.012(3) 0.001(3)
C28 0.120(5) 0.086(4) 0.052(3) 0.026(3) -0.012(3) 0.008(3)
C40 0.126(5) 0.073(3) 0.046(3) 0.020(3) 0.003(3) -0.018(3)
C33 0.108(4) 0.070(3) 0.072(3) -0.004(3) 0.036(3) 0.023(3)
C82 0.143(6) 0.102(4) 0.068(3) 0.048(3) 0.006(4) 0.030(4)
C83 0.109(5) 0.120(5) 0.081(4) 0.038(4) -0.039(3) 0.013(4)

loop_
_atom_type_symbol
_atom_type_description
_atom_type_scat_dispersion_real
_atom_type_scat_dispersion_imag
_atom_type_scat_source
C C 0.0033 0.0016 'International Tables Vol C Tables 4.2.6.8 and 6.1.1.4'
H H 0.0000 0.0000 'International Tables Vol C Tables 4.2.6.8 and 6.1.1.4'
N N 0.0061 0.0033 'International Tables Vol C Tables 4.2.6.8 and 6.1.1.4'
O O 0.0106 0.0060 'International Tables Vol C Tables 4.2.6.8 and 6.1.1.4'

loop_
_geom_angle_atom_site_label_1
_geom_angle_atom_site_label_2
_geom_angle_atom_site_label_3
_geom_angle
_geom_angle_site_symmetry_1
_geom_angle_site_symmetry_3
_geom_angle_publ_flag
C8 O1 H1 109.5 . . ?
C50 O2 H2A 109.5 . . ?
C1 N1 C9 118.8(3) . . ?
C43 N3 C51 117.9(3) . . ?
C55 N4 C54 116.4(4) . . ?
C18 C17 C22 117.7(3) . . ?
C18 C17 C16 121.5(3) . . ?
C22 C17 C16 120.8(3) . . ?
C20 C23 C24 116.0(3) . . ?
C30 C23 C20 120.8(3) . . ?
C30 C23 C24 123.2(3) . . ?
C21 C20 C23 121.4(3) . . ?
C21 C20 C19 117.8(3) . . ?
C19 C20 C23 120.7(3) . . ?
C74 C73 C72 120.6(3) . . ?
C74 C73 C78 118.3(3) . . ?
C78 C73 C72 121.1(3) . . ?
C20 C21 H21 119.5 . . ?
C20 C21 C22 120.9(4) . . ?
C22 C21 H21 119.5 . . ?
C25 C24 C23 119.9(3) . . ?
C25 C24 C29 118.1(3) . . ?
C29 C24 C23 122.0(3) . . ?
C42 C37 C30 119.6(3) . . ?
C38 C37 C30 121.7(3) . . ?
C38 C37 C42 118.7(4) . . ?
C72 C65 C66 121.3(3) . . ?
C72 C65 C62 123.2(3) . . ?
C62 C65 C66 115.5(3) . . ?
C20 C19 H19 119.3 . . ?
C18 C19 C20 121.3(4) . . ?
C18 C19 H19 119.3 . . ?
C17 C18 H18 119.5 . . ?
C19 C18 C17 121.0(4) . . ?
C19 C18 H18 119.5 . . ?
O1 C8 C9 119.9(3) . . ?
O1 C8 C7 120.2(3) . . ?
C7 C8 C9 119.9(3) . . ?
C17 C22 H22 119.5 . . ?
C21 C22 C17 121.0(4) . . ?
C21 C22 H22 119.5 . . ?
C23 C30 C37 120.3(3) . . ?
C23 C30 C31 124.9(3) . . ?
C31 C30 C37 114.7(3) . . ?
N1 C9 C8 116.7(3) . . ?
N1 C9 C4 123.7(3) . . ?
C8 C9 C4 119.5(3) . . ?
C17 C16 H16 117.3 . . ?
C15 C16 C17 125.3(4) . . ?
C15 C16 H16 117.3 . . ?
N3 C51 C46 123.3(3) . . ?
N3 C51 C50 117.2(3) . . ?
C46 C51 C50 119.5(3) . . ?
C13 N2 C12 115.2(4) . . ?
C65 C72 C73 121.8(3) . . ?
C65 C72 C79 123.9(3) . . ?
C79 C72 C73 114.2(3) . . ?
C24 C25 H25 119.4 . . ?
C26 C25 C24 121.2(4) . . ?
C26 C25 H25 119.4 . . ?
C9 C4 C5 119.4(3) . . ?
C3 C4 C9 115.4(3) . . ?
C3 C4 C5 125.2(3) . . ?
C67 C66 C65 119.4(4) . . ?
C67 C66 C71 118.6(4) . . ?
C71 C66 C65 121.9(4) . . ?
C8 C7 H7 119.8 . . ?
C8 C7 C6 120.3(4) . . ?
C6 C7 H7 119.8 . . ?
C46 C47 C52 121.5(3) . . ?
C48 C47 C46 118.8(3) . . ?
C48 C47 C52 119.6(3) . . ?
C51 C46 C47 119.1(3) . . ?
C45 C46 C51 115.9(3) . . ?
C45 C46 C47 125.0(3) . . ?
C73 C74 H74 119.3 . . ?
C73 C74 C75 121.3(4) . . ?
C75 C74 H74 119.3 . . ?
C75 C76 H76 119.9 . . ?
C75 C76 C77 120.3(4) . . ?
C77 C76 H76 119.9 . . ?
C53 C52 C47 121.8(3) . . ?
C53 C52 C56 117.0(3) . . ?
C56 C52 C47 121.1(3) . . ?
C61 C62 C65 120.2(3) . . ?
C63 C62 C65 123.1(3) . . ?
C63 C62 C61 116.7(3) . . ?
C50 C49 H49 120.4 . . ?
C50 C49 C48 119.3(4) . . ?
C48 C49 H49 120.4 . . ?
C4 C5 C10 122.7(3) . . ?
C6 C5 C4 117.7(3) . . ?
C6 C5 C10 119.4(3) . . ?
C36 C31 C30 119.6(3) . . ?
C36 C31 C32 118.0(3) . . ?
C32 C31 C30 122.3(3) . . ?
C52 C53 H53 120.6 . . ?
C52 C53 C54 118.9(4) . . ?
C54 C53 H53 120.6 . . ?
C61 C60 H60 119.7 . . ?
C61 C60 C59 120.5(4) . . ?
C59 C60 H60 119.7 . . ?
C4 C3 H3 119.9 . . ?
C2 C3 C4 120.3(3) . . ?
C2 C3 H3 119.9 . . ?
C62 C61 H61 118.8 . . ?
C60 C61 C62 122.3(4) . . ?
C60 C61 H61 118.8 . . ?
C80 C79 C72 120.0(3) . . ?
C84 C79 C72 122.2(3) . . ?
C84 C79 C80 117.8(4) . . ?
C66 C67 H67 119.6 . . ?
C68 C67 C66 120.7(4) . . ?
C68 C67 H67 119.6 . . ?
C3 C2 H2 119.7 . . ?
C3 C2 C1 120.6(4) . . ?
C1 C2 H2 119.7 . . ?
C74 C75 H75 120.1 . . ?
C76 C75 C74 119.8(4) . . ?
C76 C75 H75 120.1 . . ?
C7 C6 H6 118.5 . . ?
C5 C6 C7 122.9(3) . . ?
C5 C6 H6 118.5 . . ?
O2 C50 C51 120.8(3) . . ?
O2 C50 C49 118.4(4) . . ?
C49 C50 C51 120.7(3) . . ?
C10 C14 H14 119.6 . . ?
C13 C14 H14 119.6 . . ?
C13 C14 C10 120.8(4) . . ?
C16 C15 H15 117.0 . . ?
C16 C15 C1 125.9(4) . . ?
C1 C15 H15 117.0 . . ?
C52 C56 H56 120.1 . . ?
C55 C56 C52 119.7(4) . . ?
C55 C56 H56 120.1 . . ?
C62 C63 H63 119.6 . . ?
C64 C63 C62 120.8(4) . . ?
C64 C63 H63 119.6 . . ?
C47 C48 C49 122.4(3) . . ?
C47 C48 H48 118.8 . . ?
C49 C48 H48 118.8 . . ?
N1 C1 C2 121.2(3) . . ?
N1 C1 C15 118.9(3) . . ?
C2 C1 C15 119.8(3) . . ?
C60 C59 C64 117.7(3) . . ?
C60 C59 C58 118.7(4) . . ?
C64 C59 C58 123.6(4) . . ?
C31 C36 H36 119.5 . . ?
C31 C36 C35 120.9(4) . . ?
C35 C36 H36 119.5 . . ?
C46 C45 H45 119.7 . . ?
C44 C45 C46 120.5(4) . . ?
C44 C45 H45 119.7 . . ?
C37 C42 H42 119.5 . . ?
C41 C42 C37 120.9(4) . . ?
C41 C42 H42 119.5 . . ?
N3 C43 C44 121.9(3) . . ?
N3 C43 C57 118.2(4) . . ?
C44 C43 C57 119.9(4) . . ?
C63 C64 C59 121.8(4) . . ?
C63 C64 H64 119.1 . . ?
C59 C64 H64 119.1 . . ?
C25 C26 H26 120.1 . . ?
C27 C26 C25 119.9(4) . . ?
C27 C26 H26 120.1 . . ?
C45 C44 C43 120.3(4) . . ?
C45 C44 H44 119.9 . . ?
C43 C44 H44 119.9 . . ?
C59 C58 H58 117.0 . . ?
C57 C58 C59 126.0(4) . . ?
C57 C58 H58 117.0 . . ?
C73 C78 H78 120.0 . . ?
C73 C78 C77 120.0(4) . . ?
C77 C78 H78 120.0 . . ?
C37 C38 H38 119.9 . . ?
C37 C38 C39 120.1(4) . . ?
C39 C38 H38 119.9 . . ?
C14 C10 C5 122.7(3) . . ?
C11 C10 C5 121.4(4) . . ?
C11 C10 C14 115.6(3) . . ?
N4 C55 C56 123.7(4) . . ?
N4 C55 H55 118.1 . . ?
C56 C55 H55 118.1 . . ?
N4 C54 C53 124.2(4) . . ?
N4 C54 H54 117.9 . . ?
C53 C54 H54 117.9 . . ?
N2 C13 C14 124.1(4) . . ?
N2 C13 H13 117.9 . . ?
C14 C13 H13 117.9 . . ?
C76 C77 C78 120.1(4) . . ?
C76 C77 H77 119.9 . . ?
C78 C77 H77 119.9 . . ?
C79 C80 H80 119.4 . . ?
C81 C80 C79 121.2(4) . . ?
C81 C80 H80 119.4 . . ?
C43 C57 H57 117.5 . . ?
C58 C57 C43 125.1(4) . . ?
C58 C57 H57 117.5 . . ?
C66 C71 H71 119.7 . . ?
C70 C71 C66 120.6(5) . . ?
C70 C71 H71 119.7 . . ?
C36 C35 H35 119.9 . . ?
C34 C35 C36 120.3(4) . . ?
C34 C35 H35 119.9 . . ?
C35 C34 H34 120.2 . . ?
C35 C34 C33 119.6(4) . . ?
C33 C34 H34 120.2 . . ?
C10 C11 H11 120.4 . . ?
C10 C11 C12 119.2(4) . . ?
C12 C11 H11 120.4 . . ?
C31 C32 H32 119.5 . . ?
C33 C32 C31 121.0(4) . . ?
C33 C32 H32 119.5 . . ?
C67 C68 H68 120.0 . . ?
C69 C68 C67 119.9(5) . . ?
C69 C68 H68 120.0 . . ?
C42 C41 H41 119.9 . . ?
C40 C41 C42 120.1(4) . . ?
C40 C41 H41 119.9 . . ?
C24 C29 H29 119.9 . . ?
C24 C29 C28 120.2(4) . . ?
C28 C29 H29 119.9 . . ?
C26 C27 H27 119.8 . . ?
C26 C27 C28 120.3(4) . . ?
C28 C27 H27 119.8 . . ?
N2 C12 C11 124.9(4) . . ?
N2 C12 H12 117.5 . . ?
C11 C12 H12 117.5 . . ?
C79 C84 H84 119.6 . . ?
C79 C84 C83 120.7(4) . . ?
C83 C84 H84 119.6 . . ?
C38 C39 H39 119.9 . . ?
C40 C39 C38 120.2(5) . . ?
C40 C39 H39 119.9 . . ?
C68 C69 H69 119.8 . . ?
C68 C69 C70 120.4(5) . . ?
C70 C69 H69 119.8 . . ?
C71 C70 C69 119.6(5) . . ?
C71 C70 H70 120.2 . . ?
C69 C70 H70 120.2 . . ?
C80 C81 H81 120.3 . . ?
C82 C81 C80 119.4(5) . . ?
C82 C81 H81 120.3 . . ?
C29 C28 H28 120.0 . . ?
C27 C28 C29 120.1(4) . . ?
C27 C28 H28 120.0 . . ?
C41 C40 C39 119.8(4) . . ?
C41 C40 H40 120.1 . . ?
C39 C40 H40 120.1 . . ?
C34 C33 H33 119.9 . . ?
C32 C33 C34 120.2(4) . . ?
C32 C33 H33 119.9 . . ?
C81 C82 H82 119.6 . . ?
C81 C82 C83 120.9(5) . . ?
C83 C82 H82 119.6 . . ?
C84 C83 H83 120.0 . . ?
C82 C83 C84 119.9(5) . . ?
C82 C83 H83 120.0 . . ?

loop_
_geom_bond_atom_site_label_1
_geom_bond_atom_site_label_2
_geom_bond_distance
_geom_bond_site_symmetry_2
_geom_bond_publ_flag
O1 H1 0.8200 . ?
O1 C8 1.353(4) . ?
O2 H2A 0.8200 . ?
O2 C50 1.356(4) . ?
N1 C9 1.357(4) . ?
N1 C1 1.319(4) . ?
N3 C51 1.368(4) . ?
N3 C43 1.331(4) . ?
N4 C55 1.321(5) . ?
N4 C54 1.323(5) . ?
C17 C18 1.389(5) . ?
C17 C22 1.392(5) . ?
C17 C16 1.464(4) . ?
C23 C20 1.487(4) . ?
C23 C24 1.491(4) . ?
C23 C30 1.354(4) . ?
C20 C21 1.386(5) . ?
C20 C19 1.387(5) . ?
C73 C72 1.492(4) . ?
C73 C74 1.373(5) . ?
C73 C78 1.386(5) . ?
C21 H21 0.9300 . ?
C21 C22 1.387(4) . ?
C24 C25 1.382(5) . ?
C24 C29 1.383(5) . ?
C37 C30 1.498(4) . ?
C37 C42 1.381(5) . ?
C37 C38 1.369(5) . ?
C65 C72 1.350(5) . ?
C65 C66 1.501(5) . ?
C65 C62 1.488(4) . ?
C19 H19 0.9300 . ?
C19 C18 1.380(4) . ?
C18 H18 0.9300 . ?
C8 C9 1.416(5) . ?
C8 C7 1.357(5) . ?
C22 H22 0.9300 . ?
C30 C31 1.483(5) . ?
C9 C4 1.421(4) . ?
C16 H16 0.9300 . ?
C16 C15 1.327(4) . ?
C51 C46 1.418(4) . ?
C51 C50 1.420(5) . ?
N2 C13 1.317(5) . ?
N2 C12 1.332(5) . ?
C72 C79 1.489(5) . ?
C25 H25 0.9300 . ?
C25 C26 1.382(5) . ?
C4 C5 1.425(4) . ?
C4 C3 1.411(5) . ?
C66 C67 1.380(5) . ?
C66 C71 1.386(5) . ?
C7 H7 0.9300 . ?
C7 C6 1.387(5) . ?
C47 C46 1.422(4) . ?
C47 C52 1.487(4) . ?
C47 C48 1.377(5) . ?
C46 C45 1.406(5) . ?
C74 H74 0.9300 . ?
C74 C75 1.385(5) . ?
C76 H76 0.9300 . ?
C76 C75 1.358(5) . ?
C76 C77 1.366(5) . ?
C52 C53 1.378(5) . ?
C52 C56 1.379(5) . ?
C62 C61 1.397(5) . ?
C62 C63 1.386(5) . ?
C49 H49 0.9300 . ?
C49 C50 1.363(5) . ?
C49 C48 1.401(4) . ?
C5 C6 1.375(5) . ?
C5 C10 1.482(4) . ?
C31 C36 1.377(5) . ?
C31 C32 1.377(5) . ?
C53 H53 0.9300 . ?
C53 C54 1.384(5) . ?
C60 H60 0.9300 . ?
C60 C61 1.377(4) . ?
C60 C59 1.379(5) . ?
C3 H3 0.9300 . ?
C3 C2 1.353(4) . ?
C61 H61 0.9300 . ?
C79 C80 1.387(5) . ?
C79 C84 1.360(5) . ?
C67 H67 0.9300 . ?
C67 C68 1.377(5) . ?
C2 H2 0.9300 . ?
C2 C1 1.411(5) . ?
C75 H75 0.9300 . ?
C6 H6 0.9300 . ?
C14 H14 0.9300 . ?
C14 C10 1.385(5) . ?
C14 C13 1.372(4) . ?
C15 H15 0.9300 . ?
C15 C1 1.454(4) . ?
C56 H56 0.9300 . ?
C56 C55 1.375(5) . ?
C63 H63 0.9300 . ?
C63 C64 1.384(5) . ?
C48 H48 0.9300 . ?
C59 C64 1.386(5) . ?
C59 C58 1.485(5) . ?
C36 H36 0.9300 . ?
C36 C35 1.386(5) . ?
C45 H45 0.9300 . ?
C45 C44 1.350(4) . ?
C42 H42 0.9300 . ?
C42 C41 1.371(5) . ?
C43 C44 1.400(5) . ?
C43 C57 1.471(5) . ?
C64 H64 0.9300 . ?
C26 H26 0.9300 . ?
C26 C27 1.356(6) . ?
C44 H44 0.9300 . ?
C58 H58 0.9300 . ?
C58 C57 1.301(4) . ?
C78 H78 0.9300 . ?
C78 C77 1.395(5) . ?
C38 H38 0.9300 . ?
C38 C39 1.385(5) . ?
C10 C11 1.381(5) . ?
C55 H55 0.9300 . ?
C54 H54 0.9300 . ?
C13 H13 0.9300 . ?
C77 H77 0.9300 . ?
C80 H80 0.9300 . ?
C80 C81 1.375(5) . ?
C57 H57 0.9300 . ?
C71 H71 0.9300 . ?
C71 C70 1.376(5) . ?
C35 H35 0.9300 . ?
C35 C34 1.355(6) . ?
C34 H34 0.9300 . ?
C34 C33 1.378(6) . ?
C11 H11 0.9300 . ?
C11 C12 1.382(5) . ?
C32 H32 0.9300 . ?
C32 C33 1.375(5) . ?
C68 H68 0.9300 . ?
C68 C69 1.362(7) . ?
C41 H41 0.9300 . ?
C41 C40 1.359(6) . ?
C29 H29 0.9300 . ?
C29 C28 1.393(5) . ?
C27 H27 0.9300 . ?
C27 C28 1.368(6) . ?
C12 H12 0.9300 . ?
C84 H84 0.9300 . ?
C84 C83 1.383(6) . ?
C39 H39 0.9300 . ?
C39 C40 1.370(7) . ?
C69 H69 0.9300 . ?
C69 C70 1.378(7) . ?
C70 H70 0.9300 . ?
C81 H81 0.9300 . ?
C81 C82 1.344(7) . ?
C28 H28 0.9300 . ?
C40 H40 0.9300 . ?
C33 H33 0.9300 . ?
C82 H82 0.9300 . ?
C82 C83 1.354(7) . ?
C83 H83 0.9300 . ?

loop_
_geom_hbond_atom_site_label_D
_geom_hbond_atom_site_label_H
_geom_hbond_atom_site_label_A
_geom_hbond_distance_DH
_geom_hbond_distance_HA
_geom_hbond_distance_DA
_geom_hbond_angle_DHA
_geom_hbond_site_symmetry_A
_geom_hbond_publ_flag
O1 H1 N4 0.82 2.17 2.841(4) 139.2 1_554 yes
O2 H2A N2 0.82 2.15 2.766(4) 132.5 . yes

loop_
_geom_torsion_atom_site_label_1
_geom_torsion_atom_site_label_2
_geom_torsion_atom_site_label_3
_geom_torsion_atom_site_label_4
_geom_torsion
_geom_torsion_site_symmetry_1
_geom_torsion_site_symmetry_2
_geom_torsion_site_symmetry_3
_geom_torsion_site_symmetry_4
_geom_torsion_publ_flag
O1 C8 C9 N1 2.5(5) . . . . ?
O1 C8 C9 C4 179.4(3) . . . . ?
O1 C8 C7 C6 178.4(3) . . . . ?
N1 C9 C4 C5 180.0(3) . . . . ?
N1 C9 C4 C3 2.2(5) . . . . ?
N3 C51 C46 C47 -177.0(3) . . . . ?
N3 C51 C46 C45 -0.3(5) . . . . ?
N3 C51 C50 O2 -5.2(5) . . . . ?
N3 C51 C50 C49 173.2(3) . . . . ?
N3 C43 C44 C45 1.9(6) . . . . ?
N3 C43 C57 C58 15.1(6) . . . . ?
C17 C16 C15 C1 178.8(3) . . . . ?
C23 C20 C21 C22 171.9(3) . . . . ?
C23 C20 C19 C18 -172.1(3) . . . . ?
C23 C24 C25 C26 176.9(3) . . . . ?
C23 C24 C29 C28 -176.9(4) . . . . ?
C23 C30 C31 C36 -136.2(4) . . . . ?
C23 C30 C31 C32 46.7(6) . . . . ?
C20 C23 C24 C25 52.0(4) . . . . ?
C20 C23 C24 C29 -127.5(4) . . . . ?
C20 C23 C30 C37 6.1(5) . . . . ?
C20 C23 C30 C31 -174.8(3) . . . . ?
C20 C21 C22 C17 0.9(5) . . . . ?
C20 C19 C18 C17 -0.6(5) . . . . ?
C73 C72 C79 C80 -49.8(5) . . . . ?
C73 C72 C79 C84 129.0(4) . . . . ?
C73 C74 C75 C76 -0.1(5) . . . . ?
C73 C78 C77 C76 -1.2(6) . . . . ?
C21 C20 C19 C18 4.6(5) . . . . ?
C24 C23 C20 C21 55.3(4) . . . . ?
C24 C23 C20 C19 -128.1(3) . . . . ?
C24 C23 C30 C37 -173.8(3) . . . . ?
C24 C23 C30 C31 5.3(6) . . . . ?
C24 C25 C26 C27 0.9(6) . . . . ?
C24 C29 C28 C27 -0.8(7) . . . . ?
C37 C30 C31 C36 42.9(5) . . . . ?
C37 C30 C31 C32 -134.2(4) . . . . ?
C37 C42 C41 C40 0.4(6) . . . . ?
C37 C38 C39 C40 2.0(6) . . . . ?
C65 C72 C79 C80 128.7(4) . . . . ?
C65 C72 C79 C84 -52.5(5) . . . . ?
C65 C66 C67 C68 -174.4(3) . . . . ?
C65 C66 C71 C70 175.1(3) . . . . ?
C65 C62 C61 C60 -178.4(3) . . . . ?
C65 C62 C63 C64 178.8(4) . . . . ?
C19 C20 C21 C22 -4.7(5) . . . . ?
C18 C17 C22 C21 3.0(5) . . . . ?
C18 C17 C16 C15 -14.2(5) . . . . ?
C8 C9 C4 C5 3.3(5) . . . . ?
C8 C9 C4 C3 -174.4(3) . . . . ?
C8 C7 C6 C5 1.1(6) . . . . ?
C22 C17 C18 C19 -3.2(5) . . . . ?
C22 C17 C16 C15 164.3(4) . . . . ?
C30 C23 C20 C21 -124.6(4) . . . . ?
C30 C23 C20 C19 52.0(5) . . . . ?
C30 C23 C24 C25 -128.1(4) . . . . ?
C30 C23 C24 C29 52.4(5) . . . . ?
C30 C37 C42 C41 -179.1(3) . . . . ?
C30 C37 C38 C39 177.9(3) . . . . ?
C30 C31 C36 C35 -179.7(4) . . . . ?
C30 C31 C32 C33 179.4(4) . . . . ?
C9 N1 C1 C2 -0.4(5) . . . . ?
C9 N1 C1 C15 -177.4(3) . . . . ?
C9 C8 C7 C6 -1.6(6) . . . . ?
C9 C4 C5 C6 -3.8(5) . . . . ?
C9 C4 C5 C10 172.7(3) . . . . ?
C9 C4 C3 C2 -1.5(5) . . . . ?
C16 C17 C18 C19 175.3(3) . . . . ?
C16 C17 C22 C21 -175.5(3) . . . . ?
C16 C15 C1 N1 -18.9(6) . . . . ?
C16 C15 C1 C2 164.0(4) . . . . ?
C51 N3 C43 C44 -3.5(5) . . . . ?
C51 N3 C43 C57 175.1(3) . . . . ?
C51 C46 C45 C44 -1.4(5) . . . . ?
C72 C73 C74 C75 178.5(3) . . . . ?
C72 C73 C78 C77 -177.9(3) . . . . ?
C72 C65 C66 C67 126.3(4) . . . . ?
C72 C65 C66 C71 -51.8(5) . . . . ?
C72 C65 C62 C61 133.6(4) . . . . ?
C72 C65 C62 C63 -47.2(5) . . . . ?
C72 C79 C80 C81 -178.5(4) . . . . ?
C72 C79 C84 C83 179.6(4) . . . . ?
C25 C24 C29 C28 3.6(6) . . . . ?
C25 C26 C27 C28 2.0(7) . . . . ?
C4 C5 C6 C7 1.7(6) . . . . ?
C4 C5 C10 C14 -40.2(5) . . . . ?
C4 C5 C10 C11 145.9(4) . . . . ?
C4 C3 C2 C1 -0.1(6) . . . . ?
C66 C65 C72 C73 -6.1(5) . . . . ?
C66 C65 C72 C79 175.5(3) . . . . ?
C66 C65 C62 C61 -46.8(5) . . . . ?
C66 C65 C62 C63 132.3(4) . . . . ?
C66 C67 C68 C69 -1.5(6) . . . . ?
C66 C71 C70 C69 0.0(6) . . . . ?
C7 C8 C9 N1 -177.5(3) . . . . ?
C7 C8 C9 C4 -0.6(5) . . . . ?
C47 C46 C45 C44 175.1(4) . . . . ?
C47 C52 C53 C54 -177.9(3) . . . . ?
C47 C52 C56 C55 177.6(3) . . . . ?
C46 C51 C50 O2 177.6(3) . . . . ?
C46 C51 C50 C49 -4.0(5) . . . . ?
C46 C47 C52 C53 -127.3(4) . . . . ?
C46 C47 C52 C56 54.4(5) . . . . ?
C46 C47 C48 C49 -2.8(6) . . . . ?
C46 C45 C44 C43 0.7(6) . . . . ?
C74 C73 C72 C65 -54.8(5) . . . . ?
C74 C73 C72 C79 123.7(4) . . . . ?
C74 C73 C78 C77 3.5(5) . . . . ?
C52 C47 C46 C51 -174.8(3) . . . . ?
C52 C47 C46 C45 8.7(5) . . . . ?
C52 C47 C48 C49 175.4(3) . . . . ?
C52 C53 C54 N4 1.1(6) . . . . ?
C52 C56 C55 N4 -0.3(6) . . . . ?
C62 C65 C72 C73 173.4(3) . . . . ?
C62 C65 C72 C79 -5.0(6) . . . . ?
C62 C65 C66 C67 -53.2(5) . . . . ?
C62 C65 C66 C71 128.6(4) . . . . ?
C62 C63 C64 C59 -0.7(6) . . . . ?
C5 C4 C3 C2 -179.0(3) . . . . ?
C5 C10 C11 C12 174.3(3) . . . . ?
C31 C36 C35 C34 1.4(7) . . . . ?
C31 C32 C33 C34 -0.9(7) . . . . ?
C53 C52 C56 C55 -0.8(5) . . . . ?
C60 C59 C64 C63 3.2(6) . . . . ?
C60 C59 C58 C57 -165.8(4) . . . . ?
C3 C4 C5 C6 173.7(4) . . . . ?
C3 C4 C5 C10 -9.8(5) . . . . ?
C3 C2 C1 N1 1.1(6) . . . . ?
C3 C2 C1 C15 178.1(3) . . . . ?
C61 C62 C63 C64 -2.0(6) . . . . ?
C61 C60 C59 C64 -2.9(6) . . . . ?
C61 C60 C59 C58 178.6(3) . . . . ?
C79 C80 C81 C82 -1.7(7) . . . . ?
C79 C84 C83 C82 -0.5(8) . . . . ?
C67 C66 C71 C70 -3.0(5) . . . . ?
C67 C68 C69 C70 -1.6(7) . . . . ?
C75 C76 C77 C78 -1.8(6) . . . . ?
C6 C5 C10 C14 136.2(4) . . . . ?
C6 C5 C10 C11 -37.6(5) . . . . ?
C50 C51 C46 C47 0.0(5) . . . . ?
C50 C51 C46 C45 176.7(3) . . . . ?
C50 C49 C48 C47 -1.2(6) . . . . ?
C14 C10 C11 C12 0.1(6) . . . . ?
C56 C52 C53 C54 0.4(5) . . . . ?
C63 C62 C61 C60 2.4(6) . . . . ?
C48 C47 C46 C51 3.3(5) . . . . ?
C48 C47 C46 C45 -173.1(4) . . . . ?
C48 C47 C52 C53 54.6(5) . . . . ?
C48 C47 C52 C56 -123.7(4) . . . . ?
C48 C49 C50 O2 -177.0(3) . . . . ?
C48 C49 C50 C51 4.6(6) . . . . ?
C1 N1 C9 C8 175.5(3) . . . . ?
C1 N1 C9 C4 -1.3(5) . . . . ?
C59 C60 C61 C62 0.1(6) . . . . ?
C59 C58 C57 C43 -178.4(4) . . . . ?
C36 C31 C32 C33 2.3(7) . . . . ?
C36 C35 C34 C33 0.1(7) . . . . ?
C42 C37 C30 C23 60.9(5) . . . . ?
C42 C37 C30 C31 -118.3(4) . . . . ?
C42 C37 C38 C39 -3.0(5) . . . . ?
C42 C41 C40 C39 -1.4(7) . . . . ?
C43 N3 C51 C46 2.7(5) . . . . ?
C43 N3 C51 C50 -174.3(3) . . . . ?
C64 C59 C58 C57 15.7(6) . . . . ?
C26 C27 C28 C29 -2.0(7) . . . . ?
C44 C43 C57 C58 -166.2(4) . . . . ?
C58 C59 C64 C63 -178.3(4) . . . . ?
C78 C73 C72 C65 126.7(4) . . . . ?
C78 C73 C72 C79 -54.8(4) . . . . ?
C78 C73 C74 C75 -2.9(5) . . . . ?
C38 C37 C30 C23 -120.0(4) . . . . ?
C38 C37 C30 C31 60.8(4) . . . . ?
C38 C37 C42 C41 1.8(5) . . . . ?
C38 C39 C40 C41 0.2(7) . . . . ?
C10 C5 C6 C7 -175.0(3) . . . . ?
C10 C14 C13 N2 -0.3(6) . . . . ?
C10 C11 C12 N2 0.2(7) . . . . ?
C55 N4 C54 C53 -2.1(6) . . . . ?
C54 N4 C55 C56 1.7(6) . . . . ?
C13 N2 C12 C11 -0.5(6) . . . . ?
C13 C14 C10 C5 -174.2(3) . . . . ?
C13 C14 C10 C11 0.0(5) . . . . ?
C77 C76 C75 C74 2.5(6) . . . . ?
C80 C79 C84 C83 -1.7(6) . . . . ?
C80 C81 C82 C83 -0.6(9) . . . . ?
C57 C43 C44 C45 -176.7(4) . . . . ?
C71 C66 C67 C68 3.8(6) . . . . ?
C35 C34 C33 C32 -0.3(8) . . . . ?
C32 C31 C36 C35 -2.5(6) . . . . ?
C68 C69 C70 C71 2.4(7) . . . . ?
C29 C24 C25 C26 -3.6(5) . . . . ?
C12 N2 C13 C14 0.6(6) . . . . ?
C84 C79 C80 C81 2.8(6) . . . . ?
C81 C82 C83 C84 1.7(9) . . . . ?
